data_2222735
loop_
_publ_author_name
'Arfan, Mohammad'
'Tahir, M. Nawaz'
'Khan, Rasool'
'Saba, Sumbal'
'Iqbal, Mohammad S.'

_publ_section_title (2-Aminophenyl)[(5<i>S</i>)-5-hydroxy-3,5-dimethyl-4,5-dihydro-1<i>H</i>-pyrazol-1-yl]methanone
_journal_coeditor_code HK2735
_journal_issue 8
_journal_name_full 'Acta Crystallographica Section E'
_journal_page_first o1834
_journal_page_last o1835
_journal_paper_doi 10.1107/S1600536809026294
_journal_volume 65
_journal_year 2009
_chemical_formula_iupac 'C12 H15 N3 O2'
_chemical_formula_moiety 'C12 H15 N3 O2'
_chemical_formula_sum 'C12 H15 N3 O2'
_chemical_formula_weight 233.27
_chemical_name_systematic
;
(2-Aminophenyl)[(5<i>S</i>)-5-hydroxy-3,5-dimethyl-4,5-dihydro-1<i>H</i>-\
pyrazol-1-yl]methanone
;
_space_group_IT_number 60
_symmetry_cell_setting orthorhombic
_symmetry_space_group_name_Hall '-P 2n 2ab'
_symmetry_space_group_name_H-M 'P b c n'
_atom_sites_solution_hydrogens geom
_atom_sites_solution_primary direct
_atom_sites_solution_secondary difmap
_audit_creation_method SHELXL-97
_cell_angle_alpha 90
_cell_angle_beta 90
_cell_angle_gamma 90
_cell_formula_units_Z 8
_cell_length_a 23.5705(7)
_cell_length_b 11.3547(4)
_cell_length_c 9.1848(3)
_cell_measurement_reflns_used 3163
_cell_measurement_temperature 296(2)
_cell_measurement_theta_max 28.73
_cell_measurement_theta_min 2.98
_cell_volume 2458.18(14)
_computing_cell_refinement 'SAINT (Bruker, 2007)'
_computing_data_collection 'APEX2 (Bruker, 2007)'
_computing_data_reduction 'SAINT (Bruker, 2007)'
_computing_molecular_graphics 'ORTEP-3 for Windows (Farrugia, 1997) and PLATON (Spek, 2009)'
_computing_publication_material 'WinGX (Farrugia, 1999) and PLATON (Spek, 2009)'
_computing_structure_refinement 'SHELXL97 (Sheldrick, 2008)'
_computing_structure_solution 'SHELXS97 (Sheldrick, 2008)'
_diffrn_ambient_temperature 296(2)
_diffrn_detector_area_resol_mean 7.40
_diffrn_measured_fraction_theta_full 0.995
_diffrn_measured_fraction_theta_max 0.989
_diffrn_measurement_device_type 'Bruker Kappa APEXII CCD'
_diffrn_measurement_method \w
_diffrn_radiation_monochromator graphite
_diffrn_radiation_source 'fine-focus sealed tube'
_diffrn_radiation_type MoK\a
_diffrn_radiation_wavelength 0.71073
_diffrn_reflns_av_R_equivalents 0.0218
_diffrn_reflns_av_sigmaI/netI 0.0201
_diffrn_reflns_limit_h_max 30
_diffrn_reflns_limit_h_min -31
_diffrn_reflns_limit_k_max 15
_diffrn_reflns_limit_k_min -15
_diffrn_reflns_limit_l_max 12
_diffrn_reflns_limit_l_min -11
_diffrn_reflns_number 14464
_diffrn_reflns_theta_full 25.00
_diffrn_reflns_theta_max 28.73
_diffrn_reflns_theta_min 2.98
_diffrn_standards_number 0
_exptl_absorpt_coefficient_mu 0.088
_exptl_absorpt_correction_T_max 0.984
_exptl_absorpt_correction_T_min 0.975
_exptl_absorpt_correction_type multi-scan
_exptl_absorpt_process_details '(SADABS; Bruker, 2005)'
_exptl_crystal_colour yellow
_exptl_crystal_density_diffrn 1.261
_exptl_crystal_density_method 'not measured'
_exptl_crystal_description prism
_exptl_crystal_F_000 992
_exptl_crystal_size_max 0.28
_exptl_crystal_size_mid 0.20
_exptl_crystal_size_min 0.18
_refine_diff_density_max 0.298
_refine_diff_density_min -0.198
_refine_ls_extinction_method none
_refine_ls_goodness_of_fit_ref 1.044
_refine_ls_hydrogen_treatment mixed
_refine_ls_matrix_type full
_refine_ls_number_parameters 165
_refine_ls_number_reflns 3163
_refine_ls_number_restraints 0
_refine_ls_restrained_S_all 1.044
_refine_ls_R_factor_all 0.0596
_refine_ls_R_factor_gt 0.0442
_refine_ls_shift/su_max 0.000
_refine_ls_shift/su_mean 0.000
_refine_ls_structure_factor_coef Fsqd
_refine_ls_weighting_details 'calc w=1/[\s^2^(Fo^2^)+(0.0599P)^2^+0.624P] where P=(Fo^2^+2Fc^2^)/3'
_refine_ls_weighting_scheme calc
_refine_ls_wR_factor_gt 0.1157
_refine_ls_wR_factor_ref 0.1259
_reflns_number_gt 2438
_reflns_number_total 3163
_reflns_threshold_expression I>2\s(I)
_cod_data_source_file hk2735.cif
_cod_data_source_block I
_cod_database_code 2222735
_cod_database_fobs_code 2222735

loop_
_symmetry_equiv_pos_site_id
_symmetry_equiv_pos_as_xyz
1 x,y,z
2 1/2-x,1/2-y,1/2+z
3 1/2+x,1/2-y,-z
4 -x,y,1/2-z
5 -x,-y,-z
6 1/2+x,1/2+y,1/2-z
7 1/2-x,1/2+y,z
8 x,-y,1/2+z

loop_
_atom_site_aniso_label
_atom_site_aniso_U_11
_atom_site_aniso_U_22
_atom_site_aniso_U_33
_atom_site_aniso_U_12
_atom_site_aniso_U_13
_atom_site_aniso_U_23
O1 0.0378(5) 0.0361(5) 0.0338(5) -0.0054(4) -0.0037(4) -0.0016(4)
O2 0.0426(5) 0.0468(6) 0.0621(7) 0.0037(4) -0.0006(5) 0.0086(5)
N1 0.0352(6) 0.0442(7) 0.0342(6) -0.0015(5) -0.0001(4) 0.0097(5)
N2 0.0418(6) 0.0332(5) 0.0303(6) -0.0038(4) -0.0047(4) 0.0028(5)
N3 0.0469(6) 0.0309(5) 0.0357(6) -0.0048(4) 0.0010(5) -0.0009(5)
C1 0.0318(6) 0.0255(5) 0.0325(7) 0.0012(4) -0.0017(5) -0.0014(5)
C2 0.0334(6) 0.0232(5) 0.0337(7) 0.0022(4) -0.0022(5) -0.0013(5)
C3 0.0456(7) 0.0372(7) 0.0365(7) 0.0037(5) -0.0085(6) 0.0047(6)
C4 0.0417(8) 0.0535(9) 0.0549(10) 0.0050(6) -0.0177(7) 0.0016(7)
C5 0.0308(7) 0.0637(10) 0.0662(11) -0.0003(7) -0.0051(7) 0.0003(9)
C6 0.0345(6) 0.0464(8) 0.0444(8) -0.0019(5) 0.0035(6) 0.0020(6)
C7 0.0325(5) 0.0290(6) 0.0266(6) 0.0018(4) 0.0025(4) -0.0023(5)
C8 0.0427(7) 0.0426(7) 0.0331(7) 0.0011(5) -0.0046(5) 0.0088(6)
C9 0.0589(9) 0.0494(9) 0.0479(9) -0.0038(7) -0.0038(7) 0.0177(7)
C10 0.0480(7) 0.0343(7) 0.0380(7) 0.0001(5) 0.0079(6) 0.0024(6)
C11 0.0822(12) 0.0384(8) 0.0642(11) -0.0139(8) 0.0031(10) 0.0090(8)
C12 0.0705(10) 0.0657(11) 0.0334(8) 0.0035(9) -0.0054(7) -0.0011(8)

loop_
_atom_site_type_symbol
_atom_site_label
_atom_site_fract_x
_atom_site_fract_y
_atom_site_fract_z
_atom_site_U_iso_or_equiv
_atom_site_thermal_displace_type
_atom_site_calc_flag
_atom_site_refinement_flags
_atom_site_occupancy
O O1 0.05818(4) 0.11538(8) 0.14455(10) 0.0359(3) Uani . . 1.000
O O2 0.00495(5) 0.31866(9) -0.00220(13) 0.0505(3) Uani . . 1.000
N N1 0.06263(5) 0.10115(11) 0.45251(14) 0.0379(4) Uani . . 1.000
N N2 0.09915(5) 0.28723(10) 0.08904(12) 0.0351(3) Uani . . 1.000
N N3 0.13457(5) 0.38251(10) 0.12462(13) 0.0378(3) Uani . . 1.000
C C1 0.13799(5) 0.16794(10) 0.28915(14) 0.0299(3) Uani . . 1.000
C C2 0.11982(5) 0.11841(10) 0.42083(14) 0.0301(3) Uani . . 1.000
C C3 0.16031(6) 0.09259(12) 0.52774(16) 0.0398(4) Uani . . 1.000
C C4 0.21706(6) 0.11357(14) 0.50342(19) 0.0500(5) Uani . . 1.000
C C5 0.23509(6) 0.16073(16) 0.3730(2) 0.0536(5) Uani . . 1.000
C C6 0.19585(5) 0.18704(13) 0.26614(17) 0.0418(4) Uani . . 1.000
C C7 0.09593(5) 0.18893(11) 0.17072(13) 0.0294(3) Uani . . 1.000
C C8 0.06207(6) 0.31127(13) -0.04089(15) 0.0395(4) Uani . . 1.000
C C9 0.08216(7) 0.43582(15) -0.08055(19) 0.0521(5) Uani . . 1.000
C C10 0.12563(6) 0.46354(12) 0.03036(16) 0.0401(4) Uani . . 1.000
C C11 0.15629(9) 0.57783(15) 0.0355(2) 0.0616(6) Uani . . 1.000
C C12 0.07320(8) 0.22171(17) -0.15852(18) 0.0565(6) Uani . . 1.000
H H1A 0.0417(7) 0.0897(15) 0.376(2) 0.0454 Uiso . . 1.000
H H1B 0.0558(7) 0.0465(16) 0.520(2) 0.0454 Uiso . . 1.000
H H2 -0.00781 0.25221 0.00998 0.0606 Uiso . . 1.000
H H3 0.14873 0.06089 0.61624 0.047(4) Uiso . . 1.000
H H4 0.24343 0.09581 0.57548 0.058(5) Uiso . . 1.000
H H5 0.27347 0.17474 0.35709 0.065(5) Uiso . . 1.000
H H6 0.20811 0.21786 0.17776 0.046(4) Uiso . . 1.000
H H9A 0.05099 0.49149 -0.07606 0.0624 Uiso . . 1.000
H H9B 0.09834 0.43743 -0.17763 0.0624 Uiso . . 1.000
H H11A 0.18200 0.57798 0.11659 0.0924 Uiso . . 1.000
H H11B 0.17722 0.58855 -0.05315 0.0924 Uiso . . 1.000
H H11C 0.12945 0.64081 0.04652 0.0924 Uiso . . 1.000
H H12A 0.05694 0.24852 -0.24844 0.0848 Uiso . . 1.000
H H12B 0.11338 0.21170 -0.17043 0.0848 Uiso . . 1.000
H H12C 0.05638 0.14785 -0.13165 0.0848 Uiso . . 1.000

loop_
_atom_type_symbol
_atom_type_description
_atom_type_scat_dispersion_real
_atom_type_scat_dispersion_imag
_atom_type_scat_source
C C 0.0033 0.0016 'International Tables Vol C Tables 4.2.6.8 and 6.1.1.4'
H H 0.0000 0.0000 'International Tables Vol C Tables 4.2.6.8 and 6.1.1.4'
N N 0.0061 0.0033 'International Tables Vol C Tables 4.2.6.8 and 6.1.1.4'
O O 0.0106 0.0060 'International Tables Vol C Tables 4.2.6.8 and 6.1.1.4'

loop_
_geom_angle_atom_site_label_1
_geom_angle_atom_site_label_2
_geom_angle_atom_site_label_3
_geom_angle_site_symmetry_1
_geom_angle_site_symmetry_2
_geom_angle_site_symmetry_3
_geom_angle
_geom_angle_publ_flag
C8 O2 H2 . . . 109.00 no
N3 N2 C7 . . . 122.82(11) no
N3 N2 C8 . . . 112.96(10) no
C7 N2 C8 . . . 124.02(11) no
N2 N3 C10 . . . 107.35(11) no
C2 N1 H1B . . . 114.7(11) no
C2 N1 H1A . . . 113.7(12) no
H1A N1 H1B . . . 110.8(16) no
C2 C1 C6 . . . 119.43(12) no
C2 C1 C7 . . . 119.39(10) no
C6 C1 C7 . . . 120.93(12) no
N1 C2 C1 . . . 122.19(11) no
C1 C2 C3 . . . 118.76(11) no
N1 C2 C3 . . . 118.92(12) no
C2 C3 C4 . . . 120.80(14) no
C3 C4 C5 . . . 120.49(14) no
C4 C5 C6 . . . 119.66(13) no
C1 C6 C5 . . . 120.84(14) no
N2 C7 C1 . . . 120.09(11) no
O1 C7 N2 . . . 119.28(11) no
O1 C7 C1 . . . 120.62(11) no
O2 C8 C9 . . . 107.62(12) no
O2 C8 C12 . . . 113.04(13) no
O2 C8 N2 . . . 111.69(11) no
N2 C8 C9 . . . 100.15(11) no
N2 C8 C12 . . . 110.20(12) no
C9 C8 C12 . . . 113.45(13) no
C8 C9 C10 . . . 104.26(13) no
N3 C10 C11 . . . 121.72(14) no
C9 C10 C11 . . . 123.00(14) no
N3 C10 C9 . . . 115.26(13) no
C2 C3 H3 . . . 120.00 no
C4 C3 H3 . . . 120.00 no
C3 C4 H4 . . . 120.00 no
C5 C4 H4 . . . 120.00 no
C4 C5 H5 . . . 120.00 no
C6 C5 H5 . . . 120.00 no
C1 C6 H6 . . . 120.00 no
C5 C6 H6 . . . 120.00 no
C8 C9 H9A . . . 111.00 no
C8 C9 H9B . . . 111.00 no
C10 C9 H9A . . . 111.00 no
C10 C9 H9B . . . 111.00 no
H9A C9 H9B . . . 109.00 no
C10 C11 H11A . . . 109.00 no
C10 C11 H11B . . . 109.00 no
C10 C11 H11C . . . 109.00 no
H11A C11 H11B . . . 109.00 no
H11A C11 H11C . . . 109.00 no
H11B C11 H11C . . . 109.00 no
C8 C12 H12A . . . 109.00 no
C8 C12 H12B . . . 109.00 no
C8 C12 H12C . . . 109.00 no
H12A C12 H12B . . . 109.00 no
H12A C12 H12C . . . 109.00 no
H12B C12 H12C . . . 109.00 no

loop_
_geom_bond_atom_site_label_1
_geom_bond_atom_site_label_2
_geom_bond_site_symmetry_1
_geom_bond_site_symmetry_2
_geom_bond_distance
_geom_bond_publ_flag
O1 C7 . . 1.2438(15) no
O2 C8 . . 1.3950(18) no
O2 H2 . . 0.8200 no
N1 C2 . . 1.3929(17) no
N2 C7 . . 1.3470(17) no
N2 C8 . . 1.5042(18) no
N2 N3 . . 1.4051(16) no
N3 C10 . . 1.2808(18) no
N1 H1B . . 0.892(18) no
N1 H1A . . 0.868(18) no
C1 C2 . . 1.4009(18) no
C1 C6 . . 1.3970(17) no
C1 C7 . . 1.4909(17) no
C2 C3 . . 1.4004(19) no
C3 C4 . . 1.377(2) no
C4 C5 . . 1.379(2) no
C5 C6 . . 1.381(2) no
C8 C9 . . 1.535(2) no
C8 C12 . . 1.507(2) no
C9 C10 . . 1.479(2) no
C10 C11 . . 1.486(2) no
C3 H3 . . 0.9300 no
C4 H4 . . 0.9300 no
C5 H5 . . 0.9300 no
C6 H6 . . 0.9300 no
C9 H9A . . 0.9700 no
C9 H9B . . 0.9700 no
C11 H11A . . 0.9600 no
C11 H11B . . 0.9600 no
C11 H11C . . 0.9600 no
C12 H12A . . 0.9600 no
C12 H12B . . 0.9600 no
C12 H12C . . 0.9600 no

loop_
_geom_contact_atom_site_label_1
_geom_contact_atom_site_label_2
_geom_contact_distance
_geom_contact_site_symmetry_1
_geom_contact_site_symmetry_2
_geom_contact_publ_flag
O1 O2 2.9527(14) . . no
O1 N1 2.8351(16) . . no
O1 C12 3.0548(19) . . no
O1 N1 2.9882(15) . 4_555 no
O1 N1 3.0277(16) . 8_554 no
O2 N1 2.9741(16) . 4_555 no
O2 O1 2.9527(14) . . no
O1 H1A 2.380(17) . 4_555 no
O1 H12C 2.5600 . . no
O1 H1B 2.166(18) . 8_554 no
O1 H1A 2.181(18) . . no
O1 H2 2.5200 . . no
O2 H12A 2.8300 . 4_554 no
O2 H9A 2.6300 . 5_565 no
N1 O1 2.8351(16) . . no
N1 O1 2.9882(15) . 4_555 no
N1 O2 2.9741(16) . 4_555 no
N1 O1 3.0277(16) . 8_555 no
N3 C6 2.9499(18) . . no
N1 H2 2.1700 . 4_555 no
N1 H12C 2.9300 . 8_555 no
N2 H6 2.8100 . . no
N3 H6 2.6000 . . no
N3 H4 2.9200 . 2_554 no
N3 H9B 2.8700 . 8_565 no
C6 N3 2.9499(18) . . no
C12 O1 3.0548(19) . . no
C1 H3 3.0600 . 8_554 no
C2 H11C 2.9800 . 8_565 no
C4 H6 3.0600 . 2_555 no
C6 H11B 3.0700 . 8_565 no
C7 H2 2.9500 . . no
C7 H12C 2.9700 . . no
C7 H1A 2.541(18) . . no
C10 H9B 2.9800 . 8_565 no
C11 H4 3.1000 . 2_554 no
C11 H9B 2.9700 . 8_565 no
H1A O1 2.181(18) . . no
H1A C7 2.541(18) . . no
H1A O1 2.380(17) . 4_555 no
H1A H2 2.2700 . 4_555 no
H1B H3 2.3700 . . no
H1B O1 2.166(18) . 8_555 no
H2 O1 2.5200 . . no
H2 C7 2.9500 . . no
H2 H12C 2.3200 . . no
H2 N1 2.1700 . 4_555 no
H2 H1A 2.2700 . 4_555 no
H3 H1B 2.3700 . . no
H3 C1 3.0600 . 8_555 no
H4 N3 2.9200 . 2_555 no
H4 C11 3.1000 . 2_555 no
H4 H6 2.5800 . 2_555 no
H6 N2 2.8100 . . no
H6 N3 2.6000 . . no
H6 C4 3.0600 . 2_554 no
H6 H4 2.5800 . 2_554 no
H9A O2 2.6300 . 5_565 no
H9B H12A 2.4400 . . no
H9B H12B 2.5900 . . no
H9B N3 2.8700 . 8_564 no
H9B C10 2.9800 . 8_564 no
H9B C11 2.9700 . 8_564 no
H11B C6 3.0700 . 8_564 no
H11C C2 2.9800 . 8_564 no
H12A H9B 2.4400 . . no
H12A O2 2.8300 . 4_554 no
H12B H9B 2.5900 . . no
H12C O1 2.5600 . . no
H12C C7 2.9700 . . no
H12C H2 2.3200 . . no
H12C N1 2.9300 . 8_554 no

loop_
_geom_hbond_atom_site_label_D
_geom_hbond_atom_site_label_H
_geom_hbond_atom_site_label_A
_geom_hbond_site_symmetry_A
_geom_hbond_distance_DH
_geom_hbond_distance_HA
_geom_hbond_distance_DA
_geom_hbond_angle_DHA
_geom_hbond_publ_flag
N1 H1A O1 . 0.868(18) 2.181(18) 2.8351(16) 131.9(15) yes
N1 H1A O1 4_555 0.868(18) 2.380(17) 2.9882(15) 127.4(15) yes
N1 H1B O1 8_555 0.892(18) 2.166(18) 3.0277(16) 162.4(16) yes
O2 H2 O1 . 0.82 2.52 2.9527(14) 114 yes
O2 H2 N1 4_555 0.82 2.17 2.9741(16) 165 yes
C6 H6 N3 . 0.93 2.60 2.9499(18) 103 yes
C12 H12C O1 . 0.96 2.56 3.0548(19) 112 yes

loop_
_geom_torsion_atom_site_label_1
_geom_torsion_atom_site_label_2
_geom_torsion_atom_site_label_3
_geom_torsion_atom_site_label_4
_geom_torsion_site_symmetry_1
_geom_torsion_site_symmetry_2
_geom_torsion_site_symmetry_3
_geom_torsion_site_symmetry_4
_geom_torsion
_geom_torsion_publ_flag
C7 N2 N3 C10 . . . . -176.72(12) no
C8 N2 N3 C10 . . . . -1.71(15) no
N3 N2 C7 O1 . . . . 170.03(11) no
N3 N2 C7 C1 . . . . -11.16(18) no
C8 N2 C7 O1 . . . . -4.42(19) no
C8 N2 C7 C1 . . . . 174.39(11) no
N3 N2 C8 O2 . . . . -112.23(12) no
N3 N2 C8 C9 . . . . 1.48(14) no
N3 N2 C8 C12 . . . . 121.25(13) no
C7 N2 C8 O2 . . . . 62.70(16) no
C7 N2 C8 C9 . . . . 176.42(12) no
C7 N2 C8 C12 . . . . -63.81(17) no
N2 N3 C10 C9 . . . . 1.18(17) no
N2 N3 C10 C11 . . . . 179.96(13) no
C6 C1 C2 N1 . . . . 177.60(12) no
C6 C1 C2 C3 . . . . 1.86(18) no
C7 C1 C2 N1 . . . . -8.09(18) no
C7 C1 C2 C3 . . . . 176.17(11) no
C2 C1 C6 C5 . . . . -1.8(2) no
C7 C1 C6 C5 . . . . -176.01(14) no
C2 C1 C7 O1 . . . . -40.35(17) no
C2 C1 C7 N2 . . . . 140.86(12) no
C6 C1 C7 O1 . . . . 133.87(13) no
C6 C1 C7 N2 . . . . -44.92(17) no
N1 C2 C3 C4 . . . . -176.93(13) no
C1 C2 C3 C4 . . . . -1.1(2) no
C2 C3 C4 C5 . . . . 0.1(2) no
C3 C4 C5 C6 . . . . 0.0(2) no
C4 C5 C6 C1 . . . . 0.9(2) no
O2 C8 C9 C10 . . . . 116.07(13) no
N2 C8 C9 C10 . . . . -0.73(14) no
C12 C8 C9 C10 . . . . -118.11(14) no
C8 C9 C10 N3 . . . . -0.24(18) no
C8 C9 C10 C11 . . . . -179.00(14) no
